data_4106344
loop_
_publ_author_name
'Sang Ho Lim'
'Marilyn M. Olmstead'
'Alan L. Balch'

_publ_section_title
;
 Molecular Accordion: Vapoluminescence and Molecular Flexibility in the
 Orange and Green Luminescent Crystals of the Dimer,
 Au2(\m-bis-(diphenylphosphino)ethane)2Br2
;
_journal_name_full 'Journal of the American Chemical Society'
_journal_page_first 10229
_journal_page_last 10238
_journal_paper_doi 10.1021/ja2026807
_journal_volume 133
_journal_year 2011
_chemical_formula_moiety 'C26 H24 Au Br P2, C H2 Cl2'
_chemical_formula_sum 'C27 H26 Au Br Cl2 P2'
_chemical_formula_weight 760.19
_chemical_name_common '[Au(dppe)Br]-CH2Cl2'
_chemical_name_systematic
; 
 ? 
;
_space_group_IT_number 2
_symmetry_cell_setting triclinic
_symmetry_space_group_name_Hall '-P 1'
_symmetry_space_group_name_H-M 'P -1'
_atom_sites_solution_hydrogens geom
_atom_sites_solution_primary direct
_atom_sites_solution_secondary difmap
_audit_creation_method SHELXL-97
_cell_angle_alpha 67.432(3)
_cell_angle_beta 71.848(3)
_cell_angle_gamma 83.965(4)
_cell_formula_units_Z 2
_cell_length_a 9.1275(4)
_cell_length_b 12.0795(5)
_cell_length_c 13.7259(6)
_cell_measurement_reflns_used 9849
_cell_measurement_temperature 90(2)
_cell_measurement_theta_max 30.518
_cell_measurement_theta_min 2.685
_cell_volume 1327.75(11)
_computing_cell_refinement SAINT
_computing_data_collection 'Apex2 (Bruker, 2007)'
_computing_data_reduction 'SAINT (Bruker, 2007)'
_computing_molecular_graphics 'SHELXTL 5.1, XP (Sheldrick, 1994)'
_computing_publication_material SHELXS-97
_computing_structure_refinement 'SHELXL-97 (Sheldrick, 2008)'
_computing_structure_solution 'SHELXS-97 (Sheldrick, 2008)'
_diffrn_ambient_temperature 90(2)
_diffrn_detector_area_resol_mean 8.3
_diffrn_measured_fraction_theta_full 0.992
_diffrn_measured_fraction_theta_max 0.992
_diffrn_measurement_device_type 'Bruker SMART ApexII'
_diffrn_measurement_method \w
_diffrn_radiation_monochromator graphite
_diffrn_radiation_source 'fine-focus sealed tube'
_diffrn_radiation_type MoK\a
_diffrn_radiation_wavelength 0.71073
_diffrn_reflns_av_R_equivalents 0.0241
_diffrn_reflns_av_sigmaI/netI 0.0308
_diffrn_reflns_limit_h_max 13
_diffrn_reflns_limit_h_min -13
_diffrn_reflns_limit_k_max 17
_diffrn_reflns_limit_k_min -17
_diffrn_reflns_limit_l_max 19
_diffrn_reflns_limit_l_min -19
_diffrn_reflns_number 20899
_diffrn_reflns_theta_full 30.58
_diffrn_reflns_theta_max 30.58
_diffrn_reflns_theta_min 2.45
_exptl_absorpt_coefficient_mu 7.381
_exptl_absorpt_correction_T_max 0.265
_exptl_absorpt_correction_T_min 0.185
_exptl_absorpt_correction_type multi-scan
_exptl_absorpt_process_details 'SADABS 2.10 (Sheldrick, 2003)'
_exptl_crystal_colour colorless
_exptl_crystal_density_diffrn 1.901
_exptl_crystal_description block
_exptl_crystal_F_000 732
_exptl_crystal_size_max 0.35
_exptl_crystal_size_mid 0.20
_exptl_crystal_size_min 0.18
_refine_diff_density_max 5.57
_refine_diff_density_min -1.75
_refine_diff_density_rms 0.178
_refine_ls_extinction_method none
_refine_ls_goodness_of_fit_ref 1.080
_refine_ls_hydrogen_treatment constr
_refine_ls_matrix_type full
_refine_ls_number_parameters 298
_refine_ls_number_reflns 8089
_refine_ls_number_restraints 0
_refine_ls_restrained_S_all 1.080
_refine_ls_R_factor_all 0.0381
_refine_ls_R_factor_gt 0.0323
_refine_ls_shift/su_max 0.002
_refine_ls_shift/su_mean 0.000
_refine_ls_structure_factor_coef Fsqd
_refine_ls_weighting_details 'calc w=1/[\s^2^(Fo^2^)+(0.0421P)^2^+3.8519P] where P=(Fo^2^+2Fc^2^)/3'
_refine_ls_weighting_scheme calc
_refine_ls_wR_factor_gt 0.0808
_refine_ls_wR_factor_ref 0.0832
_reflns_number_gt 7256
_reflns_number_total 8089
_reflns_threshold_expression >2sigma(I)
_cod_data_source_file ja2026807_si_005.cif
_cod_data_source_block sh134
_cod_original_cell_volume 1327.75(10)
_cod_database_code 4106344

loop_
_symmetry_equiv_pos_as_xyz
'x, y, z'
'-x, -y, -z'

loop_
_atom_site_label
_atom_site_type_symbol
_atom_site_fract_x
_atom_site_fract_y
_atom_site_fract_z
_atom_site_U_iso_or_equiv
_atom_site_adp_type
_atom_site_occupancy
_atom_site_symmetry_multiplicity
_atom_site_calc_flag
_atom_site_refinement_flags
Au1 Au 0.592961(17) 0.575207(13) 0.710073(12) 0.01592(5) Uani 1 1 d .
Br1 Br 0.61114(5) 0.32417(3) 0.77434(3) 0.02202(9) Uani 1 1 d .
P1 P 0.68374(11) 0.59610(8) 0.84180(8) 0.01425(17) Uani 1 1 d .
P2 P 0.50925(11) 0.64895(8) 0.55473(8) 0.01423(17) Uani 1 1 d .
C1 C 0.6686(4) 0.7472(3) 0.8425(3) 0.0175(7) Uani 1 1 d .
C2 C 0.6400(5) 0.7706(4) 0.9385(4) 0.0223(8) Uani 1 1 d .
H2A H 0.6267 0.7075 1.0062 0.027 Uiso 1 1 calc R
C3 C 0.6311(6) 0.8894(4) 0.9329(4) 0.0272(9) Uani 1 1 d .
H3A H 0.6101 0.9047 0.9973 0.033 Uiso 1 1 calc R
C4 C 0.6532(6) 0.9836(4) 0.8328(4) 0.0301(10) Uani 1 1 d .
H4A H 0.6480 1.0621 0.8299 0.036 Uiso 1 1 calc R
C5 C 0.6836(5) 0.9614(4) 0.7357(4) 0.0262(9) Uani 1 1 d .
H5A H 0.6995 1.0249 0.6680 0.031 Uiso 1 1 calc R
C6 C 0.6898(5) 0.8436(4) 0.7410(3) 0.0202(7) Uani 1 1 d .
H6A H 0.7082 0.8287 0.6766 0.024 Uiso 1 1 calc R
C7 C 0.8860(4) 0.5583(3) 0.8256(3) 0.0161(7) Uani 1 1 d .
C8 C 0.9809(5) 0.6141(4) 0.8554(4) 0.0240(8) Uani 1 1 d .
H8A H 0.9431 0.6758 0.8806 0.029 Uiso 1 1 calc R
C9 C 1.1329(5) 0.5777(4) 0.8475(4) 0.0263(9) Uani 1 1 d .
H9A H 1.1967 0.6164 0.8661 0.032 Uiso 1 1 calc R
C10 C 1.1894(5) 0.4839(4) 0.8121(4) 0.0229(8) Uani 1 1 d .
H10A H 1.2892 0.4573 0.8102 0.028 Uiso 1 1 calc R
C11 C 1.0967(5) 0.4307(4) 0.7798(4) 0.0253(9) Uani 1 1 d .
H11A H 1.1354 0.3695 0.7540 0.030 Uiso 1 1 calc R
C12 C 0.9454(5) 0.4676(4) 0.7854(4) 0.0234(8) Uani 1 1 d .
H12A H 0.8840 0.4319 0.7624 0.028 Uiso 1 1 calc R
C13 C 0.5882(4) 0.4948(3) 0.9831(3) 0.0159(7) Uani 1 1 d .
H13A H 0.6146 0.4128 0.9895 0.019 Uiso 1 1 calc R
H13B H 0.6273 0.5120 1.0340 0.019 Uiso 1 1 calc R
C14 C 0.3561(5) 0.7569(3) 0.5623(3) 0.0168(7) Uani 1 1 d .
C15 C 0.3818(5) 0.8566(4) 0.5835(4) 0.0250(9) Uani 1 1 d .
H15A H 0.4775 0.8682 0.5891 0.030 Uiso 1 1 calc R
C16 C 0.2654(6) 0.9381(4) 0.5961(4) 0.0292(10) Uani 1 1 d .
H16A H 0.2843 1.0048 0.6088 0.035 Uiso 1 1 calc R
C17 C 0.1217(5) 0.9209(4) 0.5900(4) 0.0243(8) Uani 1 1 d .
H17A H 0.0432 0.9747 0.6003 0.029 Uiso 1 1 calc R
C18 C 0.0956(5) 0.8227(4) 0.5686(4) 0.0249(8) Uani 1 1 d .
H18A H -0.0007 0.8111 0.5638 0.030 Uiso 1 1 calc R
C19 C 0.2116(5) 0.7414(4) 0.5540(4) 0.0222(8) Uani 1 1 d .
H19A H 0.1930 0.6764 0.5388 0.027 Uiso 1 1 calc R
C20 C 0.6664(5) 0.7298(3) 0.4356(3) 0.0180(7) Uani 1 1 d .
C21 C 0.6407(5) 0.8006(4) 0.3349(4) 0.0231(8) Uani 1 1 d .
H21A H 0.5418 0.8052 0.3281 0.028 Uiso 1 1 calc R
C22 C 0.7605(6) 0.8638(4) 0.2453(4) 0.0292(9) Uani 1 1 d .
H22A H 0.7424 0.9111 0.1786 0.035 Uiso 1 1 calc R
C23 C 0.9097(6) 0.8561(4) 0.2558(4) 0.0330(11) Uani 1 1 d .
H23A H 0.9903 0.8997 0.1961 0.040 Uiso 1 1 calc R
C24 C 0.9380(6) 0.7848(5) 0.3533(4) 0.0310(10) Uani 1 1 d .
H24A H 1.0377 0.7785 0.3590 0.037 Uiso 1 1 calc R
C25 C 0.8159(5) 0.7218(4) 0.4440(4) 0.0254(8) Uani 1 1 d .
H25A H 0.8346 0.6742 0.5104 0.030 Uiso 1 1 calc R
C26 C 0.4378(4) 0.5440(3) 0.5126(3) 0.0157(7) Uani 1 1 d .
H26A H 0.3491 0.5001 0.5711 0.019 Uiso 1 1 calc R
H26B H 0.4051 0.5883 0.4474 0.019 Uiso 1 1 calc R
C27 C 0.8414(7) 0.1639(5) 1.0030(5) 0.0405(12) Uani 1 1 d .
H27A H 0.8377 0.2353 0.9394 0.049 Uiso 1 1 calc R
H27B H 0.8158 0.0953 0.9909 0.049 Uiso 1 1 calc R
Cl1 Cl 1.03176(15) 0.14815(12) 1.01673(11) 0.0382(3) Uani 1 1 d .
Cl2 Cl 0.70688(16) 0.17464(12) 1.12056(13) 0.0423(3) Uani 1 1 d .

loop_
_atom_site_aniso_label
_atom_site_aniso_U_11
_atom_site_aniso_U_22
_atom_site_aniso_U_33
_atom_site_aniso_U_23
_atom_site_aniso_U_13
_atom_site_aniso_U_12
Au1 0.01567(7) 0.01730(7) 0.01836(7) -0.00852(5) -0.00855(5) 0.00380(5)
Br1 0.0279(2) 0.01506(16) 0.0270(2) -0.00866(15) -0.01294(16) 0.00262(14)
P1 0.0144(4) 0.0129(4) 0.0178(4) -0.0068(3) -0.0074(3) 0.0033(3)
P2 0.0151(4) 0.0131(4) 0.0188(4) -0.0089(3) -0.0081(3) 0.0036(3)
C1 0.0152(17) 0.0141(16) 0.0252(19) -0.0097(14) -0.0064(14) 0.0034(13)
C2 0.027(2) 0.0185(18) 0.026(2) -0.0114(16) -0.0104(17) 0.0040(15)
C3 0.032(2) 0.0202(19) 0.036(2) -0.0176(18) -0.0112(19) 0.0043(17)
C4 0.028(2) 0.0195(19) 0.047(3) -0.0179(19) -0.012(2) 0.0048(17)
C5 0.022(2) 0.0182(18) 0.033(2) -0.0064(17) -0.0052(17) 0.0021(15)
C6 0.0178(18) 0.0176(17) 0.0230(19) -0.0065(15) -0.0052(15) 0.0027(14)
C7 0.0138(16) 0.0155(16) 0.0192(17) -0.0062(13) -0.0066(13) 0.0039(13)
C8 0.023(2) 0.028(2) 0.030(2) -0.0171(18) -0.0149(17) 0.0071(16)
C9 0.020(2) 0.033(2) 0.034(2) -0.0174(19) -0.0150(18) 0.0052(17)
C10 0.0180(19) 0.0209(18) 0.026(2) -0.0047(16) -0.0074(16) 0.0036(15)
C11 0.0195(19) 0.0191(18) 0.035(2) -0.0125(17) -0.0036(17) 0.0044(15)
C12 0.0190(19) 0.0187(18) 0.033(2) -0.0120(17) -0.0069(17) 0.0021(15)
C13 0.0137(16) 0.0164(16) 0.0184(17) -0.0054(13) -0.0081(14) 0.0034(13)
C14 0.0188(18) 0.0149(16) 0.0183(17) -0.0075(14) -0.0073(14) 0.0040(13)
C15 0.022(2) 0.0235(19) 0.041(2) -0.0210(19) -0.0164(18) 0.0060(16)
C16 0.033(2) 0.023(2) 0.046(3) -0.024(2) -0.020(2) 0.0122(18)
C17 0.025(2) 0.0230(19) 0.028(2) -0.0125(17) -0.0116(17) 0.0113(16)
C18 0.0193(19) 0.024(2) 0.033(2) -0.0097(17) -0.0113(17) 0.0040(15)
C19 0.0202(19) 0.0188(18) 0.033(2) -0.0130(16) -0.0126(17) 0.0052(15)
C20 0.0202(18) 0.0154(16) 0.0210(18) -0.0106(14) -0.0050(14) 0.0013(13)
C21 0.028(2) 0.0190(18) 0.024(2) -0.0109(16) -0.0068(17) 0.0041(15)
C22 0.041(3) 0.022(2) 0.025(2) -0.0118(17) -0.0057(19) -0.0017(18)
C23 0.035(3) 0.029(2) 0.032(2) -0.018(2) 0.005(2) -0.012(2)
C24 0.022(2) 0.038(3) 0.035(2) -0.018(2) -0.0025(18) -0.0070(18)
C25 0.022(2) 0.030(2) 0.028(2) -0.0148(18) -0.0061(17) -0.0011(16)
C26 0.0156(17) 0.0155(16) 0.0206(17) -0.0109(14) -0.0075(14) 0.0042(13)
C27 0.041(3) 0.040(3) 0.038(3) -0.009(2) -0.013(2) 0.000(2)
Cl1 0.0331(6) 0.0402(7) 0.0410(7) -0.0174(5) -0.0078(5) 0.0012(5)
Cl2 0.0317(6) 0.0332(6) 0.0527(8) -0.0109(6) -0.0076(6) 0.0046(5)

loop_
_atom_type_symbol
_atom_type_description
_atom_type_scat_dispersion_real
_atom_type_scat_dispersion_imag
_atom_type_scat_source
C C 0.0033 0.0016 'International Tables Vol C Tables 4.2.6.8 and 6.1.1.4'
H H 0.0000 0.0000 'International Tables Vol C Tables 4.2.6.8 and 6.1.1.4'
Au Au -2.0133 8.8022 'International Tables Vol C Tables 4.2.6.8 and 6.1.1.4'
Br Br -0.2901 2.4595 'International Tables Vol C Tables 4.2.6.8 and 6.1.1.4'
Cl Cl 0.1484 0.1585 'International Tables Vol C Tables 4.2.6.8 and 6.1.1.4'
P P 0.1023 0.0942 'International Tables Vol C Tables 4.2.6.8 and 6.1.1.4'

loop_
_geom_angle_atom_site_label_1
_geom_angle_atom_site_label_2
_geom_angle_atom_site_label_3
_geom_angle
_geom_angle_site_symmetry_1
P2 Au1 P1 153.36(3) .
P2 Au1 Br1 107.78(2) .
P1 Au1 Br1 98.74(2) .
C1 P1 C7 105.29(18) .
C1 P1 C13 107.03(18) .
C7 P1 C13 102.75(17) .
C1 P1 Au1 113.98(13) .
C7 P1 Au1 113.31(13) .
C13 P1 Au1 113.51(13) .
C20 P2 C14 105.29(18) .
C20 P2 C26 104.55(18) .
C14 P2 C26 104.18(17) .
C20 P2 Au1 109.44(14) .
C14 P2 Au1 113.11(13) .
C26 P2 Au1 119.12(13) .
C2 C1 C6 119.1(4) .
C2 C1 P1 122.9(3) .
C6 C1 P1 118.0(3) .
C1 C2 C3 119.9(4) .
C1 C2 H2A 120.1 .
C3 C2 H2A 120.1 .
C4 C3 C2 120.6(4) .
C4 C3 H3A 119.7 .
C2 C3 H3A 119.7 .
C3 C4 C5 120.1(4) .
C3 C4 H4A 120.0 .
C5 C4 H4A 120.0 .
C6 C5 C4 119.5(4) .
C6 C5 H5A 120.2 .
C4 C5 H5A 120.2 .
C5 C6 C1 120.7(4) .
C5 C6 H6A 119.6 .
C1 C6 H6A 119.6 .
C8 C7 C12 119.3(4) .
C8 C7 P1 121.9(3) .
C12 C7 P1 118.7(3) .
C7 C8 C9 120.1(4) .
C7 C8 H8A 119.9 .
C9 C8 H8A 119.9 .
C10 C9 C8 120.3(4) .
C10 C9 H9A 119.9 .
C8 C9 H9A 119.9 .
C11 C10 C9 119.6(4) .
C11 C10 H10A 120.2 .
C9 C10 H10A 120.2 .
C10 C11 C12 120.6(4) .
C10 C11 H11A 119.7 .
C12 C11 H11A 119.7 .
C11 C12 C7 119.9(4) .
C11 C12 H12A 120.0 .
C7 C12 H12A 120.0 .
C13 C13 P1 113.4(3) 2_667
C13 C13 H13A 108.9 2_667
P1 C13 H13A 108.9 .
C13 C13 H13B 108.9 2_667
P1 C13 H13B 108.9 .
H13A C13 H13B 107.7 .
C19 C14 C15 118.8(4) .
C19 C14 P2 122.9(3) .
C15 C14 P2 118.2(3) .
C16 C15 C14 120.4(4) .
C16 C15 H15A 119.8 .
C14 C15 H15A 119.8 .
C17 C16 C15 120.5(4) .
C17 C16 H16A 119.8 .
C15 C16 H16A 119.8 .
C16 C17 C18 119.4(4) .
C16 C17 H17A 120.3 .
C18 C17 H17A 120.3 .
C17 C18 C19 120.8(4) .
C17 C18 H18A 119.6 .
C19 C18 H18A 119.6 .
C18 C19 C14 120.2(4) .
C18 C19 H19A 119.9 .
C14 C19 H19A 119.9 .
C25 C20 C21 119.0(4) .
C25 C20 P2 119.8(3) .
C21 C20 P2 121.2(3) .
C22 C21 C20 120.8(4) .
C22 C21 H21A 119.6 .
C20 C21 H21A 119.6 .
C21 C22 C23 119.4(5) .
C21 C22 H22A 120.3 .
C23 C22 H22A 120.3 .
C24 C23 C22 120.7(4) .
C24 C23 H23A 119.6 .
C22 C23 H23A 119.6 .
C23 C24 C25 119.6(5) .
C23 C24 H24A 120.2 .
C25 C24 H24A 120.2 .
C20 C25 C24 120.5(4) .
C20 C25 H25A 119.7 .
C24 C25 H25A 119.7 .
C26 C26 P2 111.0(3) 2_666
C26 C26 H26A 109.4 2_666
P2 C26 H26A 109.4 .
C26 C26 H26B 109.4 2_666
P2 C26 H26B 109.4 .
H26A C26 H26B 108.0 .
Cl2 C27 Cl1 111.0(3) .
Cl2 C27 H27A 109.4 .
Cl1 C27 H27A 109.4 .
Cl2 C27 H27B 109.4 .
Cl1 C27 H27B 109.4 .
H27A C27 H27B 108.0 .

loop_
_geom_bond_atom_site_label_1
_geom_bond_atom_site_label_2
_geom_bond_distance
_geom_bond_site_symmetry_2
Au1 P2 2.3104(10) .
Au1 P1 2.3123(10) .
Au1 Br1 2.8166(4) .
P1 C1 1.819(4) .
P1 C7 1.820(4) .
P1 C13 1.835(4) .
P2 C20 1.814(4) .
P2 C14 1.815(4) .
P2 C26 1.827(4) .
C1 C2 1.393(6) .
C1 C6 1.403(6) .
C2 C3 1.403(6) .
C2 H2A 0.9300 .
C3 C4 1.377(7) .
C3 H3A 0.9300 .
C4 C5 1.399(7) .
C4 H4A 0.9300 .
C5 C6 1.392(6) .
C5 H5A 0.9300 .
C6 H6A 0.9300 .
C7 C8 1.388(6) .
C7 C12 1.396(5) .
C8 C9 1.394(6) .
C8 H8A 0.9300 .
C9 C10 1.389(6) .
C9 H9A 0.9300 .
C10 C11 1.375(6) .
C10 H10A 0.9300 .
C11 C12 1.394(6) .
C11 H11A 0.9300 .
C12 H12A 0.9300 .
C13 C13 1.537(7) 2_667
C13 H13A 0.9700 .
C13 H13B 0.9700 .
C14 C19 1.395(6) .
C14 C15 1.400(5) .
C15 C16 1.388(6) .
C15 H15A 0.9300 .
C16 C17 1.382(7) .
C16 H16A 0.9300 .
C17 C18 1.387(6) .
C17 H17A 0.9300 .
C18 C19 1.387(6) .
C18 H18A 0.9300 .
C19 H19A 0.9300 .
C20 C25 1.396(6) .
C20 C21 1.395(6) .
C21 C22 1.382(6) .
C21 H21A 0.9300 .
C22 C23 1.404(8) .
C22 H22A 0.9300 .
C23 C24 1.372(8) .
C23 H23A 0.9300 .
C24 C25 1.400(6) .
C24 H24A 0.9300 .
C25 H25A 0.9300 .
C26 C26 1.524(7) 2_666
C26 H26A 0.9700 .
C26 H26B 0.9700 .
C27 Cl2 1.737(6) .
C27 Cl1 1.788(6) .
C27 H27A 0.9700 .
C27 H27B 0.9700 .

loop_
_geom_torsion_atom_site_label_1
_geom_torsion_atom_site_label_2
_geom_torsion_atom_site_label_3
_geom_torsion_atom_site_label_4
_geom_torsion
_geom_torsion_site_symmetry_4
P2 Au1 P1 C1 12.84(17) .
Br1 Au1 P1 C1 -172.48(14) .
P2 Au1 P1 C7 -107.55(15) .
Br1 Au1 P1 C7 67.13(14) .
P2 Au1 P1 C13 135.73(14) .
Br1 Au1 P1 C13 -49.58(13) .
P1 Au1 P2 C20 64.82(16) .
Br1 Au1 P2 C20 -109.66(13) .
P1 Au1 P2 C14 -52.23(17) .
Br1 Au1 P2 C14 133.29(14) .
P1 Au1 P2 C26 -175.08(15) .
Br1 Au1 P2 C26 10.44(15) .
C7 P1 C1 C2 -88.7(4) .
C13 P1 C1 C2 20.1(4) .
Au1 P1 C1 C2 146.5(3) .
C7 P1 C1 C6 90.1(3) .
C13 P1 C1 C6 -161.1(3) .
Au1 P1 C1 C6 -34.7(4) .
C6 C1 C2 C3 0.6(6) .
P1 C1 C2 C3 179.4(3) .
C1 C2 C3 C4 -1.1(7) .
C2 C3 C4 C5 0.5(7) .
C3 C4 C5 C6 0.6(7) .
C4 C5 C6 C1 -1.1(7) .
C2 C1 C6 C5 0.5(6) .
P1 C1 C6 C5 -178.3(3) .
C1 P1 C7 C8 23.5(4) .
C13 P1 C7 C8 -88.4(4) .
Au1 P1 C7 C8 148.7(3) .
C1 P1 C7 C12 -158.7(3) .
C13 P1 C7 C12 89.4(3) .
Au1 P1 C7 C12 -33.5(4) .
C12 C7 C8 C9 -1.5(7) .
P1 C7 C8 C9 176.3(3) .
C7 C8 C9 C10 -1.3(7) .
C8 C9 C10 C11 3.0(7) .
C9 C10 C11 C12 -1.9(7) .
C10 C11 C12 C7 -0.9(7) .
C8 C7 C12 C11 2.6(6) .
P1 C7 C12 C11 -175.3(3) .
C1 P1 C13 C13 71.6(4) 2_667
C7 P1 C13 C13 -177.8(4) 2_667
Au1 P1 C13 C13 -55.0(4) 2_667
C20 P2 C14 C19 119.0(4) .
C26 P2 C14 C19 9.2(4) .
Au1 P2 C14 C19 -121.6(3) .
C20 P2 C14 C15 -64.7(4) .
C26 P2 C14 C15 -174.4(3) .
Au1 P2 C14 C15 54.8(4) .
C19 C14 C15 C16 0.1(7) .
P2 C14 C15 C16 -176.4(4) .
C14 C15 C16 C17 1.2(8) .
C15 C16 C17 C18 -1.5(7) .
C16 C17 C18 C19 0.5(7) .
C17 C18 C19 C14 0.8(7) .
C15 C14 C19 C18 -1.1(6) .
P2 C14 C19 C18 175.2(3) .
C14 P2 C20 C25 132.8(3) .
C26 P2 C20 C25 -117.7(3) .
Au1 P2 C20 C25 11.0(4) .
C14 P2 C20 C21 -47.1(4) .
C26 P2 C20 C21 62.4(4) .
Au1 P2 C20 C21 -168.9(3) .
C25 C20 C21 C22 -1.3(6) .
P2 C20 C21 C22 178.6(3) .
C20 C21 C22 C23 0.3(6) .
C21 C22 C23 C24 1.2(7) .
C22 C23 C24 C25 -1.7(7) .
C21 C20 C25 C24 0.7(6) .
P2 C20 C25 C24 -179.2(3) .
C23 C24 C25 C20 0.8(7) .
C20 P2 C26 C26 62.2(4) 2_666
C14 P2 C26 C26 172.5(4) 2_666
Au1 P2 C26 C26 -60.3(4) 2_666
